data_4000297
_journal_name_full 'Chemistry of Materials'
_journal_paper_doi 10.1021/cm0340532
_journal_year 2003
_chemical_formula_sum 'C18 H16 N2 O6'
_chemical_formula_weight 356.33
_space_group_IT_number 14
_symmetry_cell_setting monoclinic
_symmetry_space_group_name_Hall '-P 2ybc'
_symmetry_space_group_name_H-M 'P 1 21/c 1'
_atom_sites_solution_hydrogens geom
_atom_sites_solution_primary direct
_atom_sites_solution_secondary difmap
_cell_angle_alpha 90.00
_cell_angle_beta 93.336(2)
_cell_angle_gamma 90.00
_cell_formula_units_Z 4
_cell_length_a 7.1798(7)
_cell_length_b 30.656(3)
_cell_length_c 7.5818(7)
_cell_measurement_reflns_used 3015
_cell_measurement_temperature 100(2)
_cell_measurement_theta_max 27.44
_cell_measurement_theta_min 2.65
_cell_volume 1666.0(3)
_diffrn_ambient_temperature 100(2)
_diffrn_detector_area_resol_mean ?
_diffrn_measurement_device_type 'CCD area detector'
_diffrn_measurement_method 'phi and omega scans'
_diffrn_radiation_monochromator graphite
_diffrn_radiation_source 'fine-focus sealed tube'
_diffrn_radiation_type MoK\a
_diffrn_radiation_wavelength 0.71073
_diffrn_reflns_av_R_equivalents 0.0326
_diffrn_reflns_av_sigmaI/netI 0.0448
_diffrn_reflns_limit_h_max 9
_diffrn_reflns_limit_h_min -9
_diffrn_reflns_limit_k_max 40
_diffrn_reflns_limit_k_min -36
_diffrn_reflns_limit_l_max 8
_diffrn_reflns_limit_l_min -10
_diffrn_reflns_number 10696
_diffrn_reflns_theta_max 28.26
_diffrn_reflns_theta_min 2.66
_diffrn_standards_decay_% 0
_diffrn_standards_interval_count ?
_diffrn_standards_interval_time ?
_diffrn_standards_number ?
_exptl_absorpt_coefficient_mu 0.108
_exptl_absorpt_correction_T_max 0.9892
_exptl_absorpt_correction_T_min 0.9183
_exptl_absorpt_correction_type multi-scan
_exptl_absorpt_process_details 'Sadabs (Bruker)'
_exptl_crystal_colour colorless
_exptl_crystal_density_diffrn 1.421
_exptl_crystal_density_meas 0
_exptl_crystal_density_method 'not measured'
_exptl_crystal_description needle
_exptl_crystal_F_000 744
_exptl_crystal_size_max 0.80
_exptl_crystal_size_mid 0.10
_exptl_crystal_size_min 0.10
_refine_ls_extinction_coef ?
_refine_ls_extinction_method none
_refine_ls_goodness_of_fit_ref 1.007
_refine_ls_hydrogen_treatment mixed
_refine_ls_matrix_type full
_refine_ls_number_parameters 238
_refine_ls_number_reflns 3965
_refine_ls_number_restraints 0
_refine_ls_restrained_S_all 1.007
_refine_ls_R_factor_all 0.0686
_refine_ls_R_factor_gt 0.0414
_refine_ls_shift/su_max 0.001
_refine_ls_shift/su_mean 0.000
_refine_ls_structure_factor_coef Fsqd
_refine_ls_weighting_details 'calc w=1/[\s^2^(Fo^2^)+(0.0492P)^2^+0.5720P] where P=(Fo^2^+2Fc^2^)/3'
_refine_ls_weighting_scheme calc
_refine_ls_wR_factor_gt 0.0933
_refine_ls_wR_factor_ref 0.1070
_reflns_number_gt 2862
_reflns_number_total 3965
_reflns_threshold_expression >2sigma(I)
_cod_depositor_comments
;
The following automatic conversions were performed:
'_symmetry_cell_setting' value 'Monoclinic' changed to 'monoclinic'
according to '/home/saulius/struct/CIF-dictionaries/cif_core.dic'
dictionary named 'cif_core.dic' version 2.4.1 from 2010-06-29.

Automatic conversion script
Id: cif_fix_enum 1527 2010-12-29 10:47:43Z saulius 
;
_cod_original_sg_symbol_H-M P2(1)/c
_cod_database_code 4000297

loop_
_symmetry_equiv_pos_as_xyz
'x, y, z'
'-x, y+1/2, -z+1/2'
'-x, -y, -z'
'x, -y-1/2, z-1/2'

loop_
_atom_site_label
_atom_site_type_symbol
_atom_site_fract_x
_atom_site_fract_y
_atom_site_fract_z
_atom_site_U_iso_or_equiv
_atom_site_adp_type
_atom_site_occupancy
_atom_site_symmetry_multiplicity
_atom_site_calc_flag
_atom_site_refinement_flags
_atom_site_disorder_assembly
_atom_site_disorder_group
O1 O 0.70213(15) 0.63670(4) 0.53782(15) 0.0188(3) Uani 1 1 d . . .
O2 O 0.83309(16) 0.57208(4) 0.48930(17) 0.0261(3) Uani 1 1 d . . .
O3 O 0.32820(16) 0.67267(4) 0.55209(15) 0.0214(3) Uani 1 1 d . . .
O4 O 0.43683(16) 0.69397(4) 0.29322(16) 0.0240(3) Uani 1 1 d . . .
O5 O 0.03110(15) 0.65787(4) 0.25071(15) 0.0189(3) Uani 1 1 d . . .
O6 O -0.05112(16) 0.60345(4) 0.06315(16) 0.0242(3) Uani 1 1 d . . .
N1 N 0.27773(17) 0.55564(4) 0.22611(17) 0.0142(3) Uani 1 1 d . . .
N2 N 0.15430(18) 0.52654(4) 0.14569(18) 0.0170(3) Uani 1 1 d . . .
C1 C 0.2209(2) 0.48779(5) 0.1243(2) 0.0171(3) Uani 1 1 d . . .
H1 H 0.1408 0.4668 0.0676 0.021 Uiso 1 1 calc R . .
C2 C 0.4068(2) 0.47412(5) 0.1796(2) 0.0149(3) Uani 1 1 d . . .
C3 C 0.4656(2) 0.43163(5) 0.1431(2) 0.0170(3) Uani 1 1 d . . .
H3 H 0.3830 0.4120 0.0811 0.020 Uiso 1 1 calc R . .
C4 C 0.6429(2) 0.41831(5) 0.1971(2) 0.0184(3) Uani 1 1 d . . .
H4 H 0.6829 0.3895 0.1728 0.022 Uiso 1 1 calc R . .
C5 C 0.7638(2) 0.44741(5) 0.2880(2) 0.0190(3) Uani 1 1 d . . .
H5 H 0.8857 0.4380 0.3259 0.023 Uiso 1 1 calc R . .
C6 C 0.7098(2) 0.48954(5) 0.3238(2) 0.0168(3) Uani 1 1 d . . .
H6 H 0.7945 0.5089 0.3849 0.020 Uiso 1 1 calc R . .
C7 C 0.5289(2) 0.50392(5) 0.2697(2) 0.0147(3) Uani 1 1 d . . .
C8 C 0.4574(2) 0.54748(5) 0.29419(19) 0.0139(3) Uani 1 1 d . . .
C9 C 0.5222(2) 0.58738(5) 0.3696(2) 0.0145(3) Uani 1 1 d . . .
C10 C 0.7010(2) 0.59615(5) 0.4677(2) 0.0158(3) Uani 1 1 d . . .
C11 C 0.8641(2) 0.64663(5) 0.6522(2) 0.0206(4) Uani 1 1 d . . .
H11A H 0.8751 0.6253 0.7484 0.031 Uiso 1 1 calc R . .
H11B H 0.8512 0.6759 0.7018 0.031 Uiso 1 1 calc R . .
H11C H 0.9760 0.6455 0.5843 0.031 Uiso 1 1 calc R . .
C12 C 0.3772(2) 0.61832(5) 0.3428(2) 0.0147(3) Uani 1 1 d . . .
C13 C 0.3859(2) 0.66568(5) 0.3896(2) 0.0173(3) Uani 1 1 d . . .
C14 C 0.3444(3) 0.71727(6) 0.6129(3) 0.0326(5) Uani 1 1 d . . .
H14A H 0.4713 0.7278 0.5975 0.049 Uiso 1 1 calc R . .
H14B H 0.3182 0.7187 0.7381 0.049 Uiso 1 1 calc R . .
H14C H 0.2549 0.7356 0.5441 0.049 Uiso 1 1 calc R . .
C15 C 0.2280(2) 0.59861(5) 0.2530(2) 0.0149(3) Uani 1 1 d . . .
C16 C 0.0544(2) 0.61825(5) 0.1772(2) 0.0153(3) Uani 1 1 d . . .
C17 C -0.1235(2) 0.68337(5) 0.1742(2) 0.0210(4) Uani 1 1 d . . .
H17A H -0.2421 0.6672 0.1822 0.025 Uiso 1 1 calc R . .
H17B H -0.1052 0.6895 0.0483 0.025 Uiso 1 1 calc R . .
C18 C -0.1290(2) 0.72519(5) 0.2772(2) 0.0248(4) Uani 1 1 d . . .
H18A H -0.1469 0.7186 0.4015 0.037 Uiso 1 1 calc R . .
H18B H -0.2324 0.7433 0.2293 0.037 Uiso 1 1 calc R . .
H18C H -0.0111 0.7409 0.2678 0.037 Uiso 1 1 calc R . .

loop_
_atom_site_aniso_label
_atom_site_aniso_U_11
_atom_site_aniso_U_22
_atom_site_aniso_U_33
_atom_site_aniso_U_23
_atom_site_aniso_U_13
_atom_site_aniso_U_12
O1 0.0163(6) 0.0182(6) 0.0210(6) -0.0024(5) -0.0071(5) -0.0016(4)
O2 0.0174(6) 0.0250(6) 0.0348(7) -0.0084(5) -0.0089(5) 0.0039(5)
O3 0.0211(6) 0.0210(6) 0.0219(6) -0.0068(5) -0.0003(5) 0.0002(5)
O4 0.0200(6) 0.0201(6) 0.0318(7) 0.0057(5) 0.0000(5) -0.0006(5)
O5 0.0163(6) 0.0196(6) 0.0202(6) -0.0022(5) -0.0048(5) 0.0045(5)
O6 0.0219(6) 0.0244(6) 0.0249(7) -0.0033(5) -0.0113(5) 0.0028(5)
N1 0.0121(6) 0.0160(6) 0.0140(6) -0.0001(5) -0.0024(5) -0.0003(5)
N2 0.0150(7) 0.0189(7) 0.0166(7) -0.0022(5) -0.0039(5) -0.0026(5)
C1 0.0157(8) 0.0196(8) 0.0157(8) -0.0008(6) -0.0027(6) -0.0020(6)
C2 0.0149(8) 0.0182(8) 0.0115(7) 0.0022(6) 0.0003(6) -0.0004(6)
C3 0.0182(8) 0.0185(8) 0.0143(8) 0.0011(6) 0.0003(6) -0.0014(6)
C4 0.0202(8) 0.0180(8) 0.0171(8) 0.0012(6) 0.0018(6) 0.0034(6)
C5 0.0153(8) 0.0240(9) 0.0175(8) 0.0009(7) -0.0007(6) 0.0031(6)
C6 0.0152(8) 0.0198(8) 0.0152(8) -0.0004(6) -0.0007(6) -0.0002(6)
C7 0.0154(8) 0.0182(8) 0.0106(7) 0.0018(6) 0.0012(6) 0.0000(6)
C8 0.0119(7) 0.0195(8) 0.0100(7) 0.0013(6) -0.0013(6) -0.0003(6)
C9 0.0134(7) 0.0181(8) 0.0119(7) 0.0006(6) 0.0006(6) -0.0013(6)
C10 0.0152(8) 0.0179(8) 0.0141(8) 0.0005(6) -0.0003(6) -0.0019(6)
C11 0.0196(8) 0.0238(9) 0.0175(8) -0.0023(7) -0.0066(6) -0.0051(7)
C12 0.0126(7) 0.0192(8) 0.0123(7) 0.0008(6) 0.0002(6) -0.0002(6)
C13 0.0095(7) 0.0196(8) 0.0221(8) 0.0002(7) -0.0034(6) 0.0004(6)
C14 0.0318(11) 0.0243(10) 0.0413(12) -0.0164(8) -0.0006(9) 0.0012(8)
C15 0.0147(7) 0.0172(8) 0.0126(7) 0.0000(6) 0.0000(6) 0.0001(6)
C16 0.0145(8) 0.0173(8) 0.0142(8) 0.0018(6) 0.0003(6) -0.0001(6)
C17 0.0161(8) 0.0232(9) 0.0235(9) 0.0033(7) -0.0023(7) 0.0056(7)
C18 0.0201(9) 0.0220(9) 0.0321(10) 0.0014(7) 0.0004(7) 0.0043(7)
